data_7151258
loop_
_publ_author_name
'Schmidt, Andreas'
'Lindner, Anika'
'Nieger, Martin'
'Ruiz-Delgado, Maria del Carmen'
'Ramirez, Francisco Javier'

_publ_section_title
;
 Syntheses, pi-stacking interactions and base-pairings of uracil
 pyridinium salts and uracilyl betaines with nucleobases.
;
_journal_issue 16
_journal_name_full 'Organic &amp; biomolecular chemistry'
_journal_page_first 3056
_journal_page_last 3066
_journal_paper_doi 10.1039/b606249k
_journal_volume 4
_journal_year 2006
_chemical_formula_moiety '[C13 H15 N4 O3]+ [Cl]- (H2 O)'
_chemical_formula_sum 'C13 H17 Cl N4 O4'
_chemical_formula_weight 328.76
_chemical_name_common
;
1-(2,6-Dioxo-1,2,3,6-tetrahydro-pyrimidin-4-yl)-4-morpholin-4-
yl-pyridinium chloride
;
_chemical_name_systematic
;
1-(2,6-Dioxo-1,2,3,6-tetrahydro-pyrimidin-4-yl)-4-morpholin-4-yl-
pyridinium chloride
;
_space_group_IT_number 14
_symmetry_cell_setting monoclinic
_symmetry_Int_Tables_number 14
_symmetry_space_group_name_Hall '-P 2yn'
_symmetry_space_group_name_H-M 'P 1 21/n 1'
_atom_sites_solution_hydrogens geom
_atom_sites_solution_primary direct
_atom_sites_solution_secondary difmap
_audit_creation_method SHELXL-97
_cell_angle_alpha 90.00
_cell_angle_beta 92.122(1)
_cell_angle_gamma 90.00
_cell_formula_units_Z 4
_cell_length_a 6.9530(1)
_cell_length_b 7.9824(2)
_cell_length_c 26.3031(6)
_cell_measurement_reflns_used 2267
_cell_measurement_temperature 123(2)
_cell_measurement_theta_max 27.5
_cell_measurement_theta_min 1
_cell_volume 1458.86(5)
_computing_cell_refinement DENZO-SMN
_computing_data_collection Collect
_computing_data_reduction DENZO-SMN
_computing_molecular_graphics XP
_computing_publication_material 'SHELXL-97 (Sheldrick, 1997)'
_computing_structure_refinement 'SHELXL-97 (Sheldrick, 1997)'
_computing_structure_solution 'SHELXS-97 (Sheldrick, 1990)'
_diffrn_ambient_temperature 123(2)
_diffrn_measured_fraction_theta_full 0.969
_diffrn_measured_fraction_theta_max 0.969
_diffrn_measurement_device_type 'Nonius KappaCCD'
_diffrn_measurement_method 'rotation in phi and omega, 1 deg.'
_diffrn_radiation_monochromator graphite
_diffrn_radiation_source 'fine-focus sealed tube'
_diffrn_radiation_type MoK\a
_diffrn_radiation_wavelength 0.71073
_diffrn_reflns_av_R_equivalents 0.0229
_diffrn_reflns_av_sigmaI/netI 0.0380
_diffrn_reflns_limit_h_max 9
_diffrn_reflns_limit_h_min -6
_diffrn_reflns_limit_k_max 9
_diffrn_reflns_limit_k_min -10
_diffrn_reflns_limit_l_max 28
_diffrn_reflns_limit_l_min -34
_diffrn_reflns_number 7161
_diffrn_reflns_theta_full 27.48
_diffrn_reflns_theta_max 27.48
_diffrn_reflns_theta_min 2.99
_exptl_absorpt_coefficient_mu 0.287
_exptl_absorpt_correction_type none
_exptl_crystal_colour colourless
_exptl_crystal_density_diffrn 1.497
_exptl_crystal_density_meas ?
_exptl_crystal_density_method 'not measured'
_exptl_crystal_description blocks
_exptl_crystal_F_000 688
_exptl_crystal_size_max 0.50
_exptl_crystal_size_mid 0.30
_exptl_crystal_size_min 0.20
_refine_diff_density_max 0.247
_refine_diff_density_min -0.230
_refine_diff_density_rms 0.046
_refine_ls_extinction_method none
_refine_ls_goodness_of_fit_ref 1.052
_refine_ls_hydrogen_treatment mixed
_refine_ls_matrix_type full
_refine_ls_number_parameters 211
_refine_ls_number_reflns 3239
_refine_ls_number_restraints 4
_refine_ls_restrained_S_all 1.052
_refine_ls_R_factor_all 0.0355
_refine_ls_R_factor_gt 0.0296
_refine_ls_shift/su_max 0.001
_refine_ls_shift/su_mean 0.000
_refine_ls_structure_factor_coef Fsqd
_refine_ls_weighting_details 'calc w=1/[\s^2^(Fo^2^)+(0.0372P)^2^+0.3866P] where P=(Fo^2^+2Fc^2^)/3'
_refine_ls_weighting_scheme calc
_refine_ls_wR_factor_gt 0.0793
_refine_ls_wR_factor_ref 0.0820
_reflns_number_gt 2805
_reflns_number_total 3239
_reflns_threshold_expression >2sigma(I)
_cod_data_source_file b606249k.txt
_cod_data_source_block schm30_compound_10
_cod_depositor_comments
;
The following automatic conversions were performed:

'_exptl_crystal_density_meas' value 'none' was changed to '?' - the
value is perceived as not measured.

Automatic conversion script
Id: cif_fix_values 3008 2015-01-20 13:52:24Z robertas 
;
_cod_original_sg_symbol_H-M P21/n
_cod_database_code 7151258

loop_
_symmetry_equiv_pos_as_xyz
'x, y, z'
'-x+1/2, y+1/2, -z+1/2'
'-x, -y, -z'
'x-1/2, -y-1/2, z-1/2'

loop_
_atom_site_label
_atom_site_type_symbol
_atom_site_fract_x
_atom_site_fract_y
_atom_site_fract_z
_atom_site_U_iso_or_equiv
_atom_site_adp_type
_atom_site_occupancy
_atom_site_symmetry_multiplicity
_atom_site_calc_flag
_atom_site_refinement_flags
_atom_site_disorder_assembly
_atom_site_disorder_group
Cl1 Cl 0.70196(4) 0.97618(4) 0.290996(11) 0.01746(10) Uani 1 1 d . . .
N1 N 0.48028(16) 0.74949(14) 0.11184(4) 0.0180(2) Uani 1 1 d D . .
H1 H 0.530(2) 0.7544(18) 0.0832(5) 0.022 Uiso 1 1 d D . .
C2 C 0.30007(19) 0.67755(16) 0.11563(5) 0.0192(3) Uani 1 1 d . . .
O2 O 0.20982(14) 0.63347(13) 0.07671(4) 0.0290(2) Uani 1 1 d . . .
C3 C 0.23629(18) 0.65752(16) 0.16695(5) 0.0180(3) Uani 1 1 d . . .
H3 H 0.1176 0.6041 0.1734 0.022 Uiso 1 1 calc R . .
C4 C 0.34986(18) 0.71674(14) 0.20506(5) 0.0143(2) Uani 1 1 d . . .
N5 N 0.51775(15) 0.79960(13) 0.19821(4) 0.0151(2) Uani 1 1 d D . .
H5 H 0.581(2) 0.8469(17) 0.2238(5) 0.018 Uiso 1 1 d D . .
C6 C 0.59390(18) 0.81491(15) 0.15094(5) 0.0171(3) Uani 1 1 d . . .
O6 O 0.74622(13) 0.88535(12) 0.14401(4) 0.0241(2) Uani 1 1 d . . .
N7 N 0.30283(14) 0.69734(12) 0.25733(4) 0.0136(2) Uani 1 1 d . . .
C8 C 0.12307(17) 0.73689(15) 0.27284(5) 0.0151(3) Uani 1 1 d . . .
H8 H 0.0291 0.7762 0.2486 0.018 Uiso 1 1 calc R . .
C9 C 0.07611(18) 0.72127(15) 0.32210(5) 0.0155(3) Uani 1 1 d . . .
H9 H -0.0503 0.7492 0.3317 0.019 Uiso 1 1 calc R . .
C10 C 0.21277(17) 0.66381(15) 0.35969(5) 0.0145(2) Uani 1 1 d . . .
C11 C 0.39516(18) 0.61520(15) 0.34152(5) 0.0157(3) Uani 1 1 d . . .
H11 H 0.4892 0.5686 0.3645 0.019 Uiso 1 1 calc R . .
C12 C 0.43612(17) 0.63452(15) 0.29194(5) 0.0150(3) Uani 1 1 d . . .
H12 H 0.5599 0.6039 0.2809 0.018 Uiso 1 1 calc R . .
N13 N 0.17214(15) 0.65581(14) 0.40919(4) 0.0172(2) Uani 1 1 d . . .
C14 C -0.02309(18) 0.67580(17) 0.42823(5) 0.0192(3) Uani 1 1 d . . .
H14A H -0.0718 0.5659 0.4395 0.023 Uiso 1 1 calc R . .
H14B H -0.1107 0.7176 0.4005 0.023 Uiso 1 1 calc R . .
C15 C -0.02036(19) 0.79771(17) 0.47220(5) 0.0204(3) Uani 1 1 d . . .
H15A H 0.0202 0.9096 0.4604 0.024 Uiso 1 1 calc R . .
H15B H -0.1513 0.8079 0.4855 0.024 Uiso 1 1 calc R . .
O16 O 0.11031(14) 0.74011(12) 0.51177(3) 0.0229(2) Uani 1 1 d . . .
C17 C 0.30149(19) 0.73357(19) 0.49381(5) 0.0248(3) Uani 1 1 d . . .
H17A H 0.3913 0.6982 0.5219 0.030 Uiso 1 1 calc R . .
H17B H 0.3404 0.8466 0.4826 0.030 Uiso 1 1 calc R . .
C18 C 0.3141(2) 0.61096(18) 0.44953(5) 0.0231(3) Uani 1 1 d . . .
H18A H 0.4450 0.6142 0.4360 0.028 Uiso 1 1 calc R . .
H18B H 0.2893 0.4957 0.4615 0.028 Uiso 1 1 calc R . .
O1W O -0.11667(18) 0.42187(16) 0.09020(4) 0.0381(3) Uani 1 1 d D . .
H1WA H -0.143(3) 0.440(3) 0.1210(6) 0.057 Uiso 1 1 d D . .
H1WB H -0.038(3) 0.495(2) 0.0828(8) 0.057 Uiso 1 1 d D . .

loop_
_atom_site_aniso_label
_atom_site_aniso_U_11
_atom_site_aniso_U_22
_atom_site_aniso_U_33
_atom_site_aniso_U_23
_atom_site_aniso_U_13
_atom_site_aniso_U_12
Cl1 0.01531(16) 0.02001(16) 0.01703(16) -0.00207(11) 0.00024(11) 0.00020(11)
N1 0.0199(6) 0.0239(6) 0.0105(5) -0.0002(4) 0.0043(4) -0.0052(4)
C2 0.0211(7) 0.0222(6) 0.0145(6) -0.0009(5) 0.0029(5) -0.0047(5)
O2 0.0295(5) 0.0446(6) 0.0128(5) -0.0043(4) 0.0010(4) -0.0155(5)
C3 0.0174(6) 0.0229(6) 0.0138(6) -0.0007(5) 0.0028(5) -0.0054(5)
C4 0.0156(6) 0.0142(5) 0.0133(6) 0.0010(5) 0.0032(4) 0.0011(5)
N5 0.0156(5) 0.0167(5) 0.0129(5) -0.0004(4) 0.0000(4) -0.0033(4)
C6 0.0188(6) 0.0166(6) 0.0159(6) 0.0020(5) 0.0029(5) -0.0013(5)
O6 0.0210(5) 0.0305(5) 0.0210(5) 0.0028(4) 0.0045(4) -0.0106(4)
N7 0.0148(5) 0.0160(5) 0.0103(5) 0.0001(4) 0.0020(4) -0.0006(4)
C8 0.0133(6) 0.0155(6) 0.0165(6) -0.0004(5) 0.0002(5) 0.0001(5)
C9 0.0137(6) 0.0176(6) 0.0155(6) -0.0012(5) 0.0023(5) 0.0016(5)
C10 0.0174(6) 0.0128(5) 0.0133(6) -0.0013(4) 0.0016(5) -0.0002(5)
C11 0.0155(6) 0.0176(6) 0.0140(6) 0.0001(5) 0.0003(5) 0.0028(5)
C12 0.0132(6) 0.0157(6) 0.0164(6) -0.0013(5) 0.0014(5) 0.0015(5)
N13 0.0156(5) 0.0247(6) 0.0114(5) 0.0000(4) 0.0022(4) 0.0044(4)
C14 0.0170(6) 0.0270(7) 0.0140(6) -0.0019(5) 0.0048(5) 0.0010(5)
C15 0.0222(7) 0.0256(7) 0.0135(6) -0.0005(5) 0.0027(5) 0.0063(5)
O16 0.0238(5) 0.0348(5) 0.0103(4) 0.0004(4) 0.0025(4) 0.0055(4)
C17 0.0209(7) 0.0396(8) 0.0138(6) -0.0007(6) 0.0004(5) 0.0029(6)
C18 0.0223(7) 0.0345(8) 0.0125(6) 0.0027(5) 0.0012(5) 0.0093(6)
O1W 0.0409(7) 0.0520(7) 0.0217(6) -0.0059(5) 0.0031(5) -0.0239(6)

loop_
_atom_type_symbol
_atom_type_description
_atom_type_scat_dispersion_real
_atom_type_scat_dispersion_imag
_atom_type_scat_source
C C 0.0033 0.0016 'International Tables Vol C Tables 4.2.6.8 and 6.1.1.4'
H H 0.0000 0.0000 'International Tables Vol C Tables 4.2.6.8 and 6.1.1.4'
N N 0.0061 0.0033 'International Tables Vol C Tables 4.2.6.8 and 6.1.1.4'
O O 0.0106 0.0060 'International Tables Vol C Tables 4.2.6.8 and 6.1.1.4'
Cl Cl 0.1484 0.1585 'International Tables Vol C Tables 4.2.6.8 and 6.1.1.4'

loop_
_geom_angle_atom_site_label_1
_geom_angle_atom_site_label_2
_geom_angle_atom_site_label_3
_geom_angle
_geom_angle_site_symmetry_1
_geom_angle_site_symmetry_3
_geom_angle_publ_flag
C6 N1 C2 126.82(11) . . ?
C6 N1 H1 114.0(11) . . ?
C2 N1 H1 119.1(11) . . ?
O2 C2 N1 119.52(11) . . ?
O2 C2 C3 125.45(12) . . ?
N1 C2 C3 115.01(11) . . ?
C4 C3 C2 117.86(11) . . ?
C4 C3 H3 121.1 . . ?
C2 C3 H3 121.1 . . ?
C3 C4 N5 123.92(11) . . ?
C3 C4 N7 122.05(11) . . ?
N5 C4 N7 114.03(10) . . ?
C4 N5 C6 121.63(11) . . ?
C4 N5 H5 121.2(10) . . ?
C6 N5 H5 117.2(10) . . ?
O6 C6 N5 122.83(12) . . ?
O6 C6 N1 122.77(12) . . ?
N5 C6 N1 114.35(11) . . ?
C8 N7 C12 119.35(10) . . ?
C8 N7 C4 120.35(10) . . ?
C12 N7 C4 120.28(10) . . ?
C9 C8 N7 121.36(12) . . ?
C9 C8 H8 119.3 . . ?
N7 C8 H8 119.3 . . ?
C8 C9 C10 121.11(11) . . ?
C8 C9 H9 119.4 . . ?
C10 C9 H9 119.4 . . ?
N13 C10 C9 122.01(11) . . ?
N13 C10 C11 122.24(11) . . ?
C9 C10 C11 115.75(11) . . ?
C12 C11 C10 120.89(12) . . ?
C12 C11 H11 119.6 . . ?
C10 C11 H11 119.6 . . ?
C11 C12 N7 121.36(11) . . ?
C11 C12 H12 119.3 . . ?
N7 C12 H12 119.3 . . ?
C10 N13 C18 123.55(10) . . ?
C10 N13 C14 123.62(11) . . ?
C18 N13 C14 112.61(10) . . ?
N13 C14 C15 110.15(11) . . ?
N13 C14 H14A 109.6 . . ?
C15 C14 H14A 109.6 . . ?
N13 C14 H14B 109.6 . . ?
C15 C14 H14B 109.6 . . ?
H14A C14 H14B 108.1 . . ?
O16 C15 C14 109.83(10) . . ?
O16 C15 H15A 109.7 . . ?
C14 C15 H15A 109.7 . . ?
O16 C15 H15B 109.7 . . ?
C14 C15 H15B 109.7 . . ?
H15A C15 H15B 108.2 . . ?
C17 O16 C15 110.16(10) . . ?
O16 C17 C18 110.88(11) . . ?
O16 C17 H17A 109.5 . . ?
C18 C17 H17A 109.5 . . ?
O16 C17 H17B 109.5 . . ?
C18 C17 H17B 109.5 . . ?
H17A C17 H17B 108.1 . . ?
N13 C18 C17 109.85(11) . . ?
N13 C18 H18A 109.7 . . ?
C17 C18 H18A 109.7 . . ?
N13 C18 H18B 109.7 . . ?
C17 C18 H18B 109.7 . . ?
H18A C18 H18B 108.2 . . ?
H1WA O1W H1WB 106(2) . . ?

loop_
_geom_bond_atom_site_label_1
_geom_bond_atom_site_label_2
_geom_bond_distance
_geom_bond_site_symmetry_2
_geom_bond_publ_flag
N1 C6 1.3763(17) . ?
N1 C2 1.3852(17) . ?
N1 H1 0.842(13) . ?
C2 O2 1.2321(16) . ?
C2 C3 1.4452(17) . ?
C3 C4 1.3390(18) . ?
C3 H3 0.9500 . ?
C4 N5 1.3594(16) . ?
C4 N7 1.4335(15) . ?
N5 C6 1.3747(16) . ?
N5 H5 0.875(13) . ?
C6 O6 1.2187(15) . ?
N7 C8 1.3660(15) . ?
N7 C12 1.3698(16) . ?
C8 C9 1.3535(17) . ?
C8 H8 0.9500 . ?
C9 C10 1.4217(17) . ?
C9 H9 0.9500 . ?
C10 N13 1.3439(15) . ?
C10 C11 1.4256(17) . ?
C11 C12 1.3538(16) . ?
C11 H11 0.9500 . ?
C12 H12 0.9500 . ?
N13 C18 1.4664(16) . ?
N13 C14 1.4729(16) . ?
C14 C15 1.5110(17) . ?
C14 H14A 0.9900 . ?
C14 H14B 0.9900 . ?
C15 O16 1.4319(16) . ?
C15 H15A 0.9900 . ?
C15 H15B 0.9900 . ?
O16 C17 1.4281(16) . ?
C17 C18 1.5263(19) . ?
C17 H17A 0.9900 . ?
C17 H17B 0.9900 . ?
C18 H18A 0.9900 . ?
C18 H18B 0.9900 . ?
O1W H1WA 0.849(15) . ?
O1W H1WB 0.828(15) . ?

loop_
_geom_hbond_atom_site_label_D
_geom_hbond_atom_site_label_H
_geom_hbond_atom_site_label_A
_geom_hbond_distance_DH
_geom_hbond_distance_HA
_geom_hbond_distance_DA
_geom_hbond_angle_DHA
_geom_hbond_site_symmetry_A
N1 H1 O16 0.842(13) 1.980(13) 2.8159(14) 171.9(15) 4_675
N5 H5 Cl1 0.875(13) 2.188(13) 3.0582(11) 172.4(13) .
O1W H1WA Cl1 0.849(15) 2.384(15) 3.2314(12) 176(2) 2_545
O1W H1WB O2 0.828(15) 2.059(16) 2.8622(15) 163(2) .
C3 H3 Cl1 0.95 2.65 3.5853(13) 169.3 2_545
C9 H9 Cl1 0.95 2.69 3.3793(13) 129.5 1_455
C12 H12 Cl1 0.95 2.76 3.6187(12) 151.5 2_645
C11 H11 O6 0.95 2.37 3.1078(15) 134.5 2_645

loop_
_geom_torsion_atom_site_label_1
_geom_torsion_atom_site_label_2
_geom_torsion_atom_site_label_3
_geom_torsion_atom_site_label_4
_geom_torsion
_geom_torsion_site_symmetry_1
_geom_torsion_site_symmetry_2
_geom_torsion_site_symmetry_3
_geom_torsion_site_symmetry_4
_geom_torsion_publ_flag
C6 N1 C2 O2 175.53(12) . . . . ?
C6 N1 C2 C3 -5.87(19) . . . . ?
O2 C2 C3 C4 -178.17(13) . . . . ?
N1 C2 C3 C4 3.32(18) . . . . ?
C2 C3 C4 N5 2.43(19) . . . . ?
C2 C3 C4 N7 -177.59(11) . . . . ?
C3 C4 N5 C6 -6.45(19) . . . . ?
N7 C4 N5 C6 173.57(10) . . . . ?
C4 N5 C6 O6 -178.34(12) . . . . ?
C4 N5 C6 N1 3.95(17) . . . . ?
C2 N1 C6 O6 -175.43(13) . . . . ?
C2 N1 C6 N5 2.29(18) . . . . ?
C3 C4 N7 C8 -48.60(17) . . . . ?
N5 C4 N7 C8 131.38(12) . . . . ?
C3 C4 N7 C12 129.57(13) . . . . ?
N5 C4 N7 C12 -50.45(15) . . . . ?
C12 N7 C8 C9 2.53(18) . . . . ?
C4 N7 C8 C9 -179.28(11) . . . . ?
N7 C8 C9 C10 0.34(18) . . . . ?
C8 C9 C10 N13 176.43(12) . . . . ?
C8 C9 C10 C11 -3.63(17) . . . . ?
N13 C10 C11 C12 -175.81(11) . . . . ?
C9 C10 C11 C12 4.26(17) . . . . ?
C10 C11 C12 N7 -1.62(18) . . . . ?
C8 N7 C12 C11 -1.88(18) . . . . ?
C4 N7 C12 C11 179.93(11) . . . . ?
C9 C10 N13 C18 -174.61(12) . . . . ?
C11 C10 N13 C18 5.45(19) . . . . ?
C9 C10 N13 C14 11.24(18) . . . . ?
C11 C10 N13 C14 -168.70(11) . . . . ?
C10 N13 C14 C15 -131.99(12) . . . . ?
C18 N13 C14 C15 53.29(14) . . . . ?
N13 C14 C15 O16 -57.66(14) . . . . ?
C14 C15 O16 C17 62.47(14) . . . . ?
C15 O16 C17 C18 -61.48(14) . . . . ?
C10 N13 C18 C17 133.66(12) . . . . ?
C14 N13 C18 C17 -51.62(15) . . . . ?
O16 C17 C18 N13 55.30(15) . . . . ?

loop_
_cod_related_entry_id
_cod_related_entry_database
_cod_related_entry_code
1 ChemSpider 21141100
